data_7061092
loop_
_publ_author_name
'Firdoos, Tahira'
'Kumar, Pretam'
'Radha, Anu'
'Gomila, Rosa M.'
'Frontera, Antonio'
'Sood, Puneet'
'Pandey, Sushil K.'

_publ_section_title
;
 An insight into triel bonds in O,O&#x2032;-diarylphosphorodithioates of
 thallium(i): experimental and theoretical investigations
;
_journal_issue 2
_journal_name_full 'New Journal of Chemistry'
_journal_page_first 832
_journal_page_last 843
_journal_paper_doi 10.1039/D1NJ04852J
_journal_volume 46
_journal_year 2022
_chemical_formula_moiety 'C18 H22 O2 P S2 Tl'
_chemical_formula_sum 'C18 H22 O2 P S2 Tl'
_chemical_formula_weight 569.82
_space_group_crystal_system triclinic
_space_group_IT_number 2
_space_group_name_Hall '-P 1'
_space_group_name_H-M_alt 'P -1'
_atom_sites_solution_hydrogens geom
_atom_sites_solution_primary iterative
_atom_sites_solution_secondary difmap
_audit_creation_date 2021-07-02
_audit_creation_method
;
Olex2 1.2-ac21
(compiled 2015.09.16 svn.r134, GUI svn.r4998)
;
_audit_update_record
;
2021-09-13 deposited with the CCDC.	2021-11-29 downloaded from the CCDC.
;
_cell_angle_alpha 107.092(11)
_cell_angle_beta 95.785(10)
_cell_angle_gamma 90.443(8)
_cell_formula_units_Z 2
_cell_length_a 8.4373(8)
_cell_length_b 9.6672(9)
_cell_length_c 12.6725(19)
_cell_measurement_reflns_used 2393
_cell_measurement_temperature 150.0(3)
_cell_measurement_theta_max 28.1060
_cell_measurement_theta_min 2.2170
_cell_volume 982.2(2)
_computing_cell_refinement 'CrysAlisPro 1.171.39.46e (Rigaku OD, 2018)'
_computing_data_collection 'CrysAlisPro 1.171.39.46e (Rigaku OD, 2018)'
_computing_data_reduction 'CrysAlisPro 1.171.39.46e (Rigaku OD, 2018)'
_computing_molecular_graphics 'Olex2 (Dolomanov et al., 2009)'
_computing_publication_material 'Olex2 (Dolomanov et al., 2009)'
_computing_structure_refinement 'ShelXL (Sheldrick, 2008)'
_computing_structure_solution
;
Superflip (Palatinus & Chapuis, 2007;Palatinus & van der Lee, 2008;
Palatinus et al., 2012)
;
_diffrn_ambient_environment N~2~
_diffrn_ambient_temperature 150.0(3)
_diffrn_detector 'CCD plate'
_diffrn_detector_area_resol_mean 15.9974
_diffrn_detector_type Eos
_diffrn_measured_fraction_theta_full 0.989
_diffrn_measured_fraction_theta_max 0.989
_diffrn_measurement_details
;
List of Runs (angles in degrees, time in seconds):

  # Type    Start    End  Width  t~exp~   \w     \q     \k     \f   Frames
#--------------------------------------------------------------------------
  1  \w     35.00 120.00   1.00    4.46    --   26.84 178.00  90.00   85
  2  \w     28.00 107.00   1.00    4.46    --   26.84  37.00 -60.00   79
  3  \w    -54.00  67.00   1.00    4.46    --   26.84 -77.00  60.00  121
  4  \w    -47.00  65.00   1.00    4.46    --   26.84 -57.00 150.00  112
;
_diffrn_measurement_device 'four-circle diffractometer'
_diffrn_measurement_device_type 'SuperNova, Dual, Cu at home/near, Eos'
_diffrn_measurement_method '\w scans'
_diffrn_orient_matrix_type 'CrysAlisPro convention (1999,Acta A55,543-557)'
_diffrn_orient_matrix_UB_11 -0.0193326000
_diffrn_orient_matrix_UB_12 0.0131258000
_diffrn_orient_matrix_UB_13 0.0552004000
_diffrn_orient_matrix_UB_21 0.0784940000
_diffrn_orient_matrix_UB_22 -0.0168244000
_diffrn_orient_matrix_UB_23 0.0165883000
_diffrn_orient_matrix_UB_31 0.0247899000
_diffrn_orient_matrix_UB_32 0.0737984000
_diffrn_orient_matrix_UB_33 0.0121225000
_diffrn_radiation_monochromator mirror
_diffrn_radiation_probe x-ray
_diffrn_radiation_type MoK\a
_diffrn_radiation_wavelength 0.71073
_diffrn_reflns_av_R_equivalents 0.1080
_diffrn_reflns_av_unetI/netI 0.1221
_diffrn_reflns_limit_h_max 11
_diffrn_reflns_limit_h_min -7
_diffrn_reflns_limit_k_max 12
_diffrn_reflns_limit_k_min -12
_diffrn_reflns_limit_l_max 16
_diffrn_reflns_limit_l_min -16
_diffrn_reflns_number 5647
_diffrn_reflns_theta_full 26.00
_diffrn_reflns_theta_max 28.33
_diffrn_reflns_theta_min 2.21
_diffrn_source 'micro-focus sealed X-ray tube'
_diffrn_source_type 'SuperNova (Mo) X-ray Source'
_exptl_absorpt_coefficient_mu 8.524
_exptl_absorpt_correction_T_max 1.00000
_exptl_absorpt_correction_T_min 0.49556
_exptl_absorpt_correction_type multi-scan
_exptl_absorpt_process_details
;
CrysAlisPro 1.171.39.46e (Rigaku Oxford Diffraction, 2018)
Empirical absorption correction using spherical harmonics,
 implemented in SCALE3 ABSPACK scaling algorithm.
;
_exptl_crystal_density_diffrn 1.927
_exptl_crystal_density_method 'not measured'
_exptl_crystal_description triclinic
_exptl_crystal_F_000 548
_exptl_crystal_size_max 0.176
_exptl_crystal_size_mid 0.078
_exptl_crystal_size_min 0.064
_refine_diff_density_max 4.812
_refine_diff_density_min -3.106
_refine_diff_density_rms 0.338
_refine_ls_extinction_method none
_refine_ls_goodness_of_fit_ref 1.051
_refine_ls_hydrogen_treatment constr
_refine_ls_matrix_type full
_refine_ls_number_parameters 221
_refine_ls_number_reflns 4026
_refine_ls_number_restraints 0
_refine_ls_restrained_S_all 1.051
_refine_ls_R_factor_all 0.1039
_refine_ls_R_factor_gt 0.0893
_refine_ls_shift/su_max 0.000
_refine_ls_shift/su_mean 0.000
_refine_ls_structure_factor_coef Fsqd
_refine_ls_weighting_details 'calc w=1/[\s^2^(Fo^2^)+(0.0897P)^2^+26.2224P] where P=(Fo^2^+2Fc^2^)/3'
_refine_ls_weighting_scheme calc
_refine_ls_wR_factor_gt 0.2072
_refine_ls_wR_factor_ref 0.2222
_reflns_number_gt 3316
_reflns_number_total 4026
_reflns_threshold_expression >2sigma(I)
_cod_data_source_file d1nj04852j2.cif
_cod_data_source_block tl_4iso_lt_mo
_cod_depositor_comments 'Adding full bibliography for 7061091--7061092.cif.'
_cod_database_code 7061092
_chemical_oxdiff_formula 'C36 H42 O4 P2 S4 Tl2'
_reflns_odcompleteness_completeness 98.63
_reflns_odcompleteness_iscentric 1
_reflns_odcompleteness_theta 26.32
_olex2_refinement_description
;
1. Fixed Uiso
 At 1.2 times of:
  All C(H) groups
 At 1.5 times of:
  All C(H,H,H) groups
2.a Ternary CH refined with riding coordinates:
 C5(H5), C4(H4)
2.b Aromatic/amide H refined with riding coordinates:
 C1AA(H1AA), C9(H9), C15(H15), C17(H17), C20(H20), C22(H22), C26(H26), C30(H30)
2.c Idealised Me refined as rotating group:
 C2(H2A,H2B,H2C), C8(H8A,H8B,H8C), C1(H1A,H1B,H1C), C2AA(H2AA,H2AB,H2AC)
;
_olex2_date_sample_data_collection 2021-05-03
_olex2_submission_special_instructions 'No special instructions were received'
_oxdiff_exptl_absorpt_empirical_details
;
Empirical correction (ABSPACK) includes:
- Absorption correction using spherical harmonics
- Frame scaling
;
_oxdiff_exptl_absorpt_empirical_full_max 1.940
_oxdiff_exptl_absorpt_empirical_full_min 0.674

loop_
_space_group_symop_id
_space_group_symop_operation_xyz
1 'x, y, z'
2 '-x, -y, -z'

loop_
_atom_site_label
_atom_site_type_symbol
_atom_site_fract_x
_atom_site_fract_y
_atom_site_fract_z
_atom_site_U_iso_or_equiv
_atom_site_adp_type
_atom_site_occupancy
_atom_site_calc_flag
_atom_site_disorder_assembly
_atom_site_disorder_group
_atom_site_refinement_flags_posn
Tl2 Tl 0.22521(7) 0.36228(6) 0.41875(5) 0.0310(2) Uani 1 d . . .
S2 S 0.3631(5) 0.6173(4) 0.6033(3) 0.0254(8) Uani 1 d . . .
S4 S 0.0454(4) 0.6556(4) 0.4357(3) 0.0251(8) Uani 1 d . . .
P5 P 0.2413(4) 0.7428(4) 0.5316(3) 0.0187(7) Uani 1 d . . .
C2 C -0.296(2) 1.1741(18) 0.9482(15) 0.036(4) Uani 1 d . . .
H2A H -0.1907 1.2094 0.9821 0.053 Uiso 1 calc . . GR
H2B H -0.3697 1.1987 1.0032 0.053 Uiso 1 calc . . GR
H2C H -0.3269 1.2175 0.8906 0.053 Uiso 1 calc . . GR
O3 O 0.2062(12) 0.8980(11) 0.6194(10) 0.027(2) Uani 1 d . . .
C5 C 0.7302(19) 0.5809(18) 0.1142(14) 0.029(3) Uani 1 d . . .
H5 H 0.6690 0.5013 0.0584 0.035 Uiso 1 calc . . R
C8 C 0.762(2) 0.696(2) 0.0584(16) 0.040(4) Uani 1 d . . .
H8A H 0.8165 0.7789 0.1120 0.060 Uiso 1 calc . . GR
H8B H 0.6628 0.7248 0.0286 0.060 Uiso 1 calc . . GR
H8C H 0.8273 0.6580 -0.0006 0.060 Uiso 1 calc . . GR
O10 O 0.3547(13) 0.8201(11) 0.4678(10) 0.028(2) Uani 1 d . . .
C1 C 0.891(2) 0.520(2) 0.1464(15) 0.039(4) Uani 1 d . . .
H1A H 0.9370 0.4690 0.0803 0.059 Uiso 1 calc . . GR
H1B H 0.8738 0.4557 0.1892 0.059 Uiso 1 calc . . GR
H1C H 0.9626 0.5989 0.1897 0.059 Uiso 1 calc . . GR
C4 C -0.2969(18) 1.0138(18) 0.8998(13) 0.025(3) Uani 1 d . . .
H4 H -0.2737 0.9709 0.9604 0.030 Uiso 1 calc . . R
C0AA C -0.1632(17) 0.9756(16) 0.8226(13) 0.023(3) Uani 1 d . . .
C1AA C -0.0467(17) 0.9916(16) 0.6583(13) 0.023(3) Uani 1 d . . .
H1AA H -0.0528 1.0227 0.5952 0.028 Uiso 1 calc . . R
C9 C -0.1670(19) 1.0225(17) 0.7305(14) 0.027(3) Uani 1 d . . .
H9 H -0.2519 1.0767 0.7150 0.033 Uiso 1 calc . . R
C12 C 0.6312(16) 0.6335(16) 0.2093(12) 0.020(3) Uani 1 d . . .
C15 C 0.6904(18) 0.7491(18) 0.3013(15) 0.030(4) Uani 1 d . . .
H15 H 0.7922 0.7885 0.3040 0.036 Uiso 1 calc . . R
C17 C -0.0351(18) 0.8949(17) 0.8432(14) 0.028(3) Uani 1 d . . .
H17 H -0.0314 0.8597 0.9042 0.033 Uiso 1 calc . . R
C20 C 0.0892(16) 0.8643(16) 0.7750(13) 0.023(3) Uani 1 d . . .
H20 H 0.1753 0.8117 0.7911 0.028 Uiso 1 calc . . R
C22 C 0.4833(18) 0.5776(18) 0.2101(13) 0.027(3) Uani 1 d . . .
H22 H 0.4439 0.4986 0.1509 0.033 Uiso 1 calc . . R
C24 C 0.0799(17) 0.9144(16) 0.6837(13) 0.024(3) Uani 1 d . . .
C26 C 0.3869(17) 0.6332(17) 0.2961(14) 0.025(3) Uani 1 d . . .
H26 H 0.2858 0.5924 0.2932 0.030 Uiso 1 calc . . R
C30 C 0.5981(18) 0.8067(18) 0.3898(15) 0.029(3) Uani 1 d . . .
H30 H 0.6394 0.8824 0.4509 0.035 Uiso 1 calc . . R
C33 C 0.4450(16) 0.7494(16) 0.3850(13) 0.021(3) Uani 1 d . . .
C2AA C -0.461(2) 0.955(3) 0.8386(17) 0.053(6) Uani 1 d . . .
H2AA H -0.5399 0.9753 0.8903 0.080 Uiso 1 calc . . GR
H2AB H -0.4582 0.8517 0.8059 0.080 Uiso 1 calc . . GR
H2AC H -0.4885 0.9996 0.7814 0.080 Uiso 1 calc . . GR

loop_
_atom_site_aniso_label
_atom_site_aniso_U_11
_atom_site_aniso_U_22
_atom_site_aniso_U_33
_atom_site_aniso_U_23
_atom_site_aniso_U_13
_atom_site_aniso_U_12
Tl2 0.0269(3) 0.0238(3) 0.0418(4) 0.0051(3) 0.0161(3) 0.0007(2)
S2 0.0258(19) 0.0197(17) 0.030(2) 0.0045(14) 0.0060(15) 0.0067(14)
S4 0.0137(16) 0.0280(19) 0.036(2) 0.0118(16) 0.0086(15) 0.0028(14)
P5 0.0111(15) 0.0195(17) 0.0276(19) 0.0077(14) 0.0099(14) 0.0032(13)
C2 0.040(10) 0.031(9) 0.034(9) 0.001(7) 0.023(8) 0.009(7)
O3 0.013(5) 0.019(5) 0.048(7) 0.007(5) 0.013(5) 0.001(4)
C5 0.024(8) 0.034(9) 0.034(9) 0.013(7) 0.018(7) 0.001(7)
C8 0.042(10) 0.055(12) 0.039(10) 0.028(9) 0.029(8) 0.019(9)
O10 0.028(6) 0.021(5) 0.039(6) 0.011(5) 0.018(5) 0.005(4)
C1 0.036(10) 0.047(11) 0.033(10) 0.006(8) 0.009(8) 0.016(8)
C4 0.020(7) 0.035(8) 0.022(7) 0.007(6) 0.015(6) 0.008(6)
C0AA 0.018(7) 0.021(7) 0.032(8) 0.010(6) 0.008(6) 0.006(6)
C1AA 0.019(7) 0.025(7) 0.028(8) 0.008(6) 0.013(6) 0.005(6)
C9 0.025(8) 0.023(7) 0.034(9) 0.004(6) 0.018(7) 0.005(6)
C12 0.017(7) 0.024(7) 0.022(7) 0.010(6) 0.009(5) 0.008(5)
C15 0.013(7) 0.035(9) 0.052(11) 0.023(8) 0.017(7) 0.007(6)
C17 0.020(7) 0.030(8) 0.035(9) 0.013(7) 0.006(6) 0.006(6)
C20 0.011(6) 0.026(7) 0.038(9) 0.015(6) 0.008(6) 0.015(5)
C22 0.026(8) 0.036(9) 0.026(8) 0.017(7) 0.008(6) 0.002(7)
C24 0.015(6) 0.025(8) 0.032(8) 0.007(6) 0.014(6) -0.001(6)
C26 0.018(7) 0.029(8) 0.036(9) 0.020(7) 0.005(6) 0.002(6)
C30 0.016(7) 0.033(9) 0.042(10) 0.018(7) 0.007(7) 0.004(6)
C33 0.016(6) 0.023(7) 0.033(8) 0.017(6) 0.015(6) 0.007(5)
C2AA 0.028(9) 0.073(15) 0.046(12) -0.010(10) 0.025(9) -0.012(9)

loop_
_atom_type_symbol
_atom_type_description
_atom_type_scat_dispersion_real
_atom_type_scat_dispersion_imag
_atom_type_scat_source
C C 0.0033 0.0016 'International Tables Vol C Tables 4.2.6.8 and 6.1.1.4'
H H 0.0000 0.0000 'International Tables Vol C Tables 4.2.6.8 and 6.1.1.4'
O O 0.0106 0.0060 'International Tables Vol C Tables 4.2.6.8 and 6.1.1.4'
P P 0.1023 0.0942 'International Tables Vol C Tables 4.2.6.8 and 6.1.1.4'
S S 0.1246 0.1234 'International Tables Vol C Tables 4.2.6.8 and 6.1.1.4'
Tl Tl -2.8358 9.6688 'International Tables Vol C Tables 4.2.6.8 and 6.1.1.4'

loop_
_geom_angle_atom_site_label_1
_geom_angle_atom_site_label_2
_geom_angle_atom_site_label_3
_geom_angle
_geom_angle_site_symmetry_1
_geom_angle_site_symmetry_3
_geom_angle_publ_flag
S2 Tl2 S4 87.65(11) . 2_566 ?
P5 S2 Tl2 88.57(18) . . ?
P5 S4 Tl2 109.84(19) . 2_566 ?
S2 P5 S4 116.4(2) . . ?
O3 P5 S2 112.5(5) . . ?
O3 P5 S4 110.9(4) . . ?
O10 P5 S2 111.2(4) . . ?
O10 P5 S4 111.3(5) . . ?
O10 P5 O3 92.0(6) . . ?
C24 O3 P5 122.1(9) . . ?
C8 C5 C1 108.7(14) . . ?
C12 C5 C8 112.8(14) . . ?
C12 C5 C1 113.7(14) . . ?
C33 O10 P5 125.6(9) . . ?
C2 C4 C0AA 108.6(13) . . ?
C2 C4 C2AA 110.9(16) . . ?
C2AA C4 C0AA 112.1(13) . . ?
C9 C0AA C4 120.3(13) . . ?
C9 C0AA C17 117.4(14) . . ?
C17 C0AA C4 122.3(14) . . ?
C24 C1AA C9 118.2(14) . . ?
C0AA C9 C1AA 122.3(15) . . ?
C15 C12 C5 119.2(13) . . ?
C22 C12 C5 123.4(14) . . ?
C22 C12 C15 117.3(14) . . ?
C12 C15 C30 121.1(14) . . ?
C0AA C17 C20 122.2(14) . . ?
C24 C20 C17 118.1(13) . . ?
C12 C22 C26 123.2(15) . . ?
C1AA C24 O3 117.9(13) . . ?
C1AA C24 C20 121.8(13) . . ?
C20 C24 O3 120.1(13) . . ?
C33 C26 C22 118.9(14) . . ?
C33 C30 C15 119.5(16) . . ?
O10 C33 C26 123.2(13) . . ?
O10 C33 C30 116.7(14) . . ?
C26 C33 C30 119.9(14) . . ?

loop_
_geom_bond_atom_site_label_1
_geom_bond_atom_site_label_2
_geom_bond_distance
_geom_bond_site_symmetry_2
_geom_bond_publ_flag
Tl2 S2 2.986(4) . ?
Tl2 S4 3.110(4) 2_566 ?
S2 P5 1.957(5) . ?
S4 Tl2 3.110(4) 2_566 ?
S4 P5 1.973(5) . ?
P5 O3 1.634(11) . ?
P5 O10 1.621(11) . ?
C2 C4 1.49(2) . ?
O3 C24 1.388(17) . ?
C5 C8 1.52(2) . ?
C5 C1 1.55(2) . ?
C5 C12 1.50(2) . ?
O10 C33 1.377(17) . ?
C4 C0AA 1.54(2) . ?
C4 C2AA 1.54(2) . ?
C0AA C9 1.37(2) . ?
C0AA C17 1.39(2) . ?
C1AA C9 1.41(2) . ?
C1AA C24 1.37(2) . ?
C12 C15 1.40(2) . ?
C12 C22 1.36(2) . ?
C15 C30 1.41(2) . ?
C17 C20 1.40(2) . ?
C20 C24 1.37(2) . ?
C22 C26 1.41(2) . ?
C26 C33 1.38(2) . ?
C30 C33 1.39(2) . ?
